data_7703261
loop_
_publ_author_name
'Holsten, Sebastian'
'Hupf, Emanuel'
'Lork, Enno'
'Mebs, Stefan'
'Beckmann, Jens'

_publ_section_title
;
 Proximity enforced oxidative addition of a strong unpolar \s-Si-Si bond
 at rhodium(i).
;
_journal_issue 6
_journal_name_full 'Dalton transactions (Cambridge, England : 2003)'
_journal_page_first 1731
_journal_page_last 1735
_journal_paper_doi 10.1039/d0dt00017e
_journal_volume 49
_journal_year 2020
_chemical_formula_sum 'C55 H50 Cl F P2 Rh Si2'
_chemical_formula_weight 986.43
_space_group_IT_number 54
_space_group_name_Hall '-P 2a 2ac'
_space_group_name_H-M_alt 'P c c a'
_symmetry_cell_setting orthorhombic
_symmetry_space_group_name_H-M 'P c c a'
_atom_sites_solution_hydrogens geom
_atom_sites_solution_primary direct
_atom_sites_solution_secondary difmap
_audit_creation_method SHELXL-97
_audit_update_record
;
2019-05-06 deposited with the CCDC.	2020-01-10 downloaded from the CCDC.
;
_cell_angle_alpha 90.00
_cell_angle_beta 90.00
_cell_angle_gamma 90.00
_cell_formula_units_Z 8
_cell_length_a 44.7754(14)
_cell_length_b 11.8417(4)
_cell_length_c 16.7861(5)
_cell_measurement_reflns_used 9418
_cell_measurement_temperature 100
_cell_measurement_theta_max 36.35
_cell_measurement_theta_min 2.50
_cell_volume 8900.3(5)
_computing_cell_refinement 'Bruker SAINT'
_computing_data_collection 'Bruker APEX2'
_computing_data_reduction 'Bruker SAINT'
_computing_molecular_graphics 'Bruker SHELXTL'
_computing_publication_material 'Bruker SHELXTL'
_computing_structure_refinement 'SHELXL-2013 (Sheldrick 2013)'
_computing_structure_solution 'SHELXS-97 (Sheldrick 2008)'
_diffrn_ambient_temperature 100
_diffrn_measured_fraction_theta_full 0.996
_diffrn_measured_fraction_theta_max 0.996
_diffrn_measurement_device_type 'Bruker Venture D8 CMOS'
_diffrn_measurement_method '\f and \w scans'
_diffrn_radiation_monochromator graphite
_diffrn_radiation_source 'fine-focus sealed tube'
_diffrn_radiation_type MoK\a
_diffrn_radiation_wavelength 0.71073
_diffrn_reflns_av_R_equivalents 0.0402
_diffrn_reflns_av_sigmaI/netI 0.0197
_diffrn_reflns_limit_h_max 74
_diffrn_reflns_limit_h_min -74
_diffrn_reflns_limit_k_max 19
_diffrn_reflns_limit_k_min -19
_diffrn_reflns_limit_l_max 27
_diffrn_reflns_limit_l_min -28
_diffrn_reflns_number 241985
_diffrn_reflns_theta_full 36.41
_diffrn_reflns_theta_max 36.41
_diffrn_reflns_theta_min 2.47
_exptl_absorpt_coefficient_mu 0.613
_exptl_absorpt_correction_T_max 0.7471
_exptl_absorpt_correction_T_min 0.6906
_exptl_absorpt_correction_type multi-scan
_exptl_absorpt_process_details 'SADABS; Bruker, 2000'
_exptl_crystal_colour yellow
_exptl_crystal_density_diffrn 1.472
_exptl_crystal_density_method 'not measured'
_exptl_crystal_description block
_exptl_crystal_F_000 4072
_exptl_crystal_size_max 0.08
_exptl_crystal_size_mid 0.06
_exptl_crystal_size_min 0.05
_refine_diff_density_max 1.231
_refine_diff_density_min -2.446
_refine_diff_density_rms 0.174
_refine_ls_extinction_method none
_refine_ls_goodness_of_fit_ref 1.350
_refine_ls_hydrogen_treatment constr
_refine_ls_matrix_type full
_refine_ls_number_parameters 563
_refine_ls_number_reflns 21657
_refine_ls_number_restraints 0
_refine_ls_restrained_S_all 1.350
_refine_ls_R_factor_all 0.0593
_refine_ls_R_factor_gt 0.0504
_refine_ls_shift/su_max 0.003
_refine_ls_shift/su_mean 0.000
_refine_ls_structure_factor_coef Fsqd
_refine_ls_weighting_details 'calc w=1/[\s^2^(Fo^2^)+(0.0306P)^2^+18.8939P] where P=(Fo^2^+2Fc^2^)/3'
_refine_ls_weighting_scheme calc
_refine_ls_wR_factor_gt 0.1207
_refine_ls_wR_factor_ref 0.1272
_reflns_number_gt 19177
_reflns_number_total 21657
_reflns_threshold_expression >2sigma(I)
_cod_data_source_file d0dt00017e2.cif
_cod_data_source_block shelxl_CCDC1
_cod_depositor_comments
;
The following automatic conversions were performed:

data item '_symmetry_cell_setting' value 'Orthorhombic' was changed
to 'orthorhombic' in accordance with the
/home/data/users/saulius/crontab/automatic-downloads/rss-feeds/RSC/lib/dictionaries/cif_core.dic
dictionary named 'cif_core.dic' version 2.4.2 last updated on
2011-04-26.

Automatic conversion script
Id: cif_fix_values 7556 2019-12-06 15:28:31Z antanas 

 Adding full bibliography for 7703260--7703261.cif.
;
_cod_original_sg_symbol_H-M Pcca
_cod_database_code 7703261

loop_
_symmetry_equiv_pos_as_xyz
'x, y, z'
'-x+1/2, -y, z'
'-x, y, -z+1/2'
'x+1/2, -y, -z+1/2'
'-x, -y, -z'
'x-1/2, y, -z'
'x, -y, z-1/2'
'-x-1/2, y, z-1/2'

loop_
_atom_site_label
_atom_site_type_symbol
_atom_site_fract_x
_atom_site_fract_y
_atom_site_fract_z
_atom_site_U_iso_or_equiv
_atom_site_adp_type
_atom_site_occupancy
_atom_site_symmetry_multiplicity
_atom_site_calc_flag
_atom_site_refinement_flags
C1 C 0.70325(5) 0.17797(18) 0.28386(13) 0.0179(4) Uani 1 1 d .
H1A H 0.6908 0.1117 0.2702 0.022 Uiso 1 1 calc R
H1B H 0.7204 0.1525 0.3163 0.022 Uiso 1 1 calc R
C2 C 0.71404(5) 0.23965(18) 0.20729(14) 0.0188(4) Uani 1 1 d .
H2A H 0.7358 0.2288 0.1993 0.023 Uiso 1 1 calc R
H2B H 0.7033 0.2112 0.1598 0.023 Uiso 1 1 calc R
C3 C 0.47455(5) 0.5048(2) 0.39695(14) 0.0189(4) Uani 1 1 d .
H3A H 0.4724 0.4351 0.4290 0.023 Uiso 1 1 calc R
H3B H 0.4614 0.4995 0.3497 0.023 Uiso 1 1 calc R
C4 C 0.46675(5) 0.6107(2) 0.44742(15) 0.0196(4) Uani 1 1 d .
H4A H 0.4507 0.6552 0.4216 0.023 Uiso 1 1 calc R
H4B H 0.4601 0.5886 0.5014 0.023 Uiso 1 1 calc R
C5 C 0.66383(5) 0.61907(19) 0.53339(14) 0.0192(4) Uani 1 1 d .
H5A H 0.6527 0.6644 0.5723 0.029 Uiso 1 1 calc R
H5B H 0.6815 0.6610 0.5156 0.029 Uiso 1 1 calc R
H5C H 0.6701 0.5480 0.5582 0.029 Uiso 1 1 calc R
C6 C 0.60502(5) 0.51796(17) 0.49067(13) 0.0158(3) Uani 1 1 d .
H6A H 0.6111 0.4728 0.5368 0.024 Uiso 1 1 calc R
H6B H 0.5955 0.4688 0.4511 0.024 Uiso 1 1 calc R
H6C H 0.5908 0.5761 0.5077 0.024 Uiso 1 1 calc R
C7 C 0.61535(5) 0.54362(19) 0.22952(13) 0.0169(3) Uani 1 1 d .
H7A H 0.6190 0.4755 0.2613 0.025 Uiso 1 1 calc R
H7B H 0.6339 0.5670 0.2035 0.025 Uiso 1 1 calc R
H7C H 0.6002 0.5275 0.1890 0.025 Uiso 1 1 calc R
C8 C 0.58859(5) 0.7771(2) 0.22703(14) 0.0206(4) Uani 1 1 d .
H8A H 0.6035 0.8378 0.2260 0.031 Uiso 1 1 calc R
H8B H 0.5695 0.8072 0.2461 0.031 Uiso 1 1 calc R
H8C H 0.5860 0.7465 0.1732 0.031 Uiso 1 1 calc R
C10 C 0.65888(4) 0.46745(16) 0.39090(11) 0.0123(3) Uani 1 1 d .
C11 C 0.65470(5) 0.36032(17) 0.42362(14) 0.0172(4) Uani 1 1 d .
H11 H 0.6422 0.3548 0.4692 0.021 Uiso 1 1 calc R
C12 C 0.66755(5) 0.25933(17) 0.39454(14) 0.0180(4) Uani 1 1 d .
H12 H 0.6641 0.1891 0.4203 0.022 Uiso 1 1 calc R
C13 C 0.68520(5) 0.26590(16) 0.32789(13) 0.0144(3) Uani 1 1 d .
C14 C 0.68929(4) 0.37203(16) 0.29163(12) 0.0129(3) Uani 1 1 d .
C15 C 0.70687(4) 0.36248(17) 0.22197(12) 0.0136(3) Uani 1 1 d .
C16 C 0.71361(4) 0.45780(17) 0.17968(13) 0.0146(3) Uani 1 1 d .
H16 H 0.7248 0.4537 0.1317 0.017 Uiso 1 1 calc R
C17 C 0.70341(4) 0.56284(17) 0.20936(12) 0.0131(3) Uani 1 1 d .
H17 H 0.7088 0.6295 0.1813 0.016 Uiso 1 1 calc R
C18 C 0.68593(4) 0.57338(16) 0.27742(11) 0.0115(3) Uani 1 1 d .
C19 C 0.67752(4) 0.47429(15) 0.32143(12) 0.0115(3) Uani 1 1 d .
C20 C 0.68429(4) 0.80382(16) 0.23005(13) 0.0146(3) Uani 1 1 d .
C21 C 0.66405(5) 0.79321(19) 0.16692(14) 0.0187(4) Uani 1 1 d .
H21 H 0.6483 0.7397 0.1705 0.022 Uiso 1 1 calc R
C22 C 0.66665(6) 0.8597(2) 0.09918(15) 0.0222(4) Uani 1 1 d .
H22 H 0.6528 0.8516 0.0568 0.027 Uiso 1 1 calc R
C23 C 0.68965(6) 0.9383(2) 0.09352(16) 0.0236(5) Uani 1 1 d .
H23 H 0.6916 0.9837 0.0472 0.028 Uiso 1 1 calc R
C24 C 0.70955(5) 0.94984(19) 0.15574(16) 0.0231(5) Uani 1 1 d .
H24 H 0.7251 1.0040 0.1521 0.028 Uiso 1 1 calc R
C25 C 0.70714(5) 0.88287(17) 0.22423(15) 0.0183(4) Uani 1 1 d .
H25 H 0.7211 0.8914 0.2665 0.022 Uiso 1 1 calc R
C30 C 0.71124(4) 0.73244(17) 0.38216(13) 0.0140(3) Uani 1 1 d .
C31 C 0.73314(5) 0.64860(17) 0.38841(13) 0.0160(3) Uani 1 1 d .
H31 H 0.7320 0.5839 0.3551 0.019 Uiso 1 1 calc R
C32 C 0.75653(5) 0.6583(2) 0.44265(14) 0.0197(4) Uani 1 1 d .
H32 H 0.7711 0.6002 0.4463 0.024 Uiso 1 1 calc R
C33 C 0.75861(5) 0.7521(2) 0.49116(15) 0.0231(4) Uani 1 1 d .
H33 H 0.7743 0.7582 0.5289 0.028 Uiso 1 1 calc R
C34 C 0.73759(6) 0.8370(3) 0.48421(19) 0.0318(6) Uani 1 1 d .
H34 H 0.7394 0.9028 0.5163 0.038 Uiso 1 1 calc R
C35 C 0.71386(5) 0.8277(2) 0.43083(17) 0.0264(5) Uani 1 1 d .
H35 H 0.6994 0.8863 0.4275 0.032 Uiso 1 1 calc R
C40 C 0.56586(4) 0.60326(17) 0.34095(12) 0.0131(3) Uani 1 1 d .
C41 C 0.55463(5) 0.50175(18) 0.31130(13) 0.0154(3) Uani 1 1 d .
H41 H 0.5674 0.4583 0.2780 0.019 Uiso 1 1 calc R
C42 C 0.52571(5) 0.45826(18) 0.32695(13) 0.0170(3) Uani 1 1 d .
H42 H 0.5197 0.3869 0.3066 0.020 Uiso 1 1 calc R
C43 C 0.50673(4) 0.52194(18) 0.37208(13) 0.0158(3) Uani 1 1 d .
C44 C 0.51752(4) 0.62383(17) 0.40557(12) 0.0136(3) Uani 1 1 d .
C45 C 0.49533(4) 0.67805(18) 0.45148(13) 0.0157(3) Uani 1 1 d .
C46 C 0.50245(5) 0.77645(19) 0.49051(14) 0.0181(4) Uani 1 1 d .
H46 H 0.4879 0.8161 0.5208 0.022 Uiso 1 1 calc R
C47 C 0.53211(5) 0.81691(18) 0.48416(14) 0.0168(3) Uani 1 1 d .
H47 H 0.5372 0.8842 0.5119 0.020 Uiso 1 1 calc R
C48 C 0.55429(4) 0.76398(16) 0.43965(12) 0.0128(3) Uani 1 1 d .
C49 C 0.54699(4) 0.66479(16) 0.39494(11) 0.0118(3) Uani 1 1 d .
C50 C 0.60115(4) 0.81294(16) 0.55406(12) 0.0139(3) Uani 1 1 d .
C51 C 0.58346(5) 0.75733(17) 0.60977(13) 0.0160(3) Uani 1 1 d .
H51 H 0.5656 0.7210 0.5934 0.019 Uiso 1 1 calc R
C52 C 0.59200(6) 0.7551(2) 0.68938(14) 0.0208(4) Uani 1 1 d .
H52 H 0.5801 0.7151 0.7268 0.025 Uiso 1 1 calc R
C53 C 0.61758(6) 0.8102(2) 0.71508(14) 0.0226(4) Uani 1 1 d .
H53 H 0.6229 0.8101 0.7699 0.027 Uiso 1 1 calc R
C54 C 0.63540(5) 0.8657(2) 0.65947(14) 0.0209(4) Uani 1 1 d .
H54 H 0.6529 0.9041 0.6764 0.025 Uiso 1 1 calc R
C55 C 0.62762(5) 0.86505(18) 0.57954(13) 0.0165(3) Uani 1 1 d .
H55 H 0.6403 0.9003 0.5416 0.020 Uiso 1 1 calc R
C60 C 0.58350(4) 0.97479(16) 0.43701(12) 0.0134(3) Uani 1 1 d .
C61 C 0.56925(5) 1.01062(19) 0.36733(13) 0.0198(4) Uani 1 1 d .
H61 H 0.5636 0.9567 0.3283 0.024 Uiso 1 1 calc R
C62 C 0.56336(6) 1.1240(2) 0.35479(16) 0.0224(4) Uani 1 1 d .
H62 H 0.5534 1.1470 0.3075 0.027 Uiso 1 1 calc R
C63 C 0.57182(5) 1.20432(19) 0.41065(16) 0.0211(4) Uani 1 1 d .
H63 H 0.5683 1.2822 0.4011 0.025 Uiso 1 1 calc R
C64 C 0.58545(6) 1.16984(19) 0.48021(16) 0.0239(4) Uani 1 1 d .
H64 H 0.5911 1.2242 0.5190 0.029 Uiso 1 1 calc R
C65 C 0.59100(5) 1.05562(18) 0.49396(14) 0.0198(4) Uani 1 1 d .
H65 H 0.6000 1.0327 0.5426 0.024 Uiso 1 1 calc R
C70 C 0.50788(7) 0.9305(3) 0.71521(18) 0.0341(6) Uani 1 1 d .
C71 C 0.51615(8) 1.0294(4) 0.6789(2) 0.0410(8) Uani 1 1 d .
H71 H 0.5272 1.0290 0.6305 0.049 Uiso 1 1 calc R
C72 C 0.50794(7) 1.1298(3) 0.7148(2) 0.0409(7) Uani 1 1 d .
H72 H 0.5133 1.1995 0.6907 0.049 Uiso 1 1 calc R
Cl1 Cl 0.649931(12) 0.95527(4) 0.37109(4) 0.02040(10) Uani 1 1 d .
F1 F 0.51507(6) 0.8290(2) 0.68282(15) 0.0530(6) Uani 1 1 d .
P1 P 0.678517(11) 0.71317(4) 0.31688(3) 0.01120(8) Uani 1 1 d .
P2 P 0.591914(11) 0.82339(4) 0.44819(3) 0.01115(8) Uani 1 1 d .
Rh1 Rh 0.633722(3) 0.758418(11) 0.377871(9) 0.01005(3) Uani 1 1 d .
Si1 Si 0.639090(12) 0.58781(5) 0.44506(3) 0.01113(9) Uani 1 1 d .
Si2 Si 0.601730(12) 0.66054(5) 0.29656(3) 0.01231(9) Uani 1 1 d .

loop_
_atom_site_aniso_label
_atom_site_aniso_U_11
_atom_site_aniso_U_22
_atom_site_aniso_U_33
_atom_site_aniso_U_23
_atom_site_aniso_U_13
_atom_site_aniso_U_12
C1 0.0217(9) 0.0127(8) 0.0194(9) -0.0042(7) -0.0006(7) 0.0045(7)
C2 0.0199(9) 0.0133(8) 0.0233(10) -0.0040(7) 0.0045(7) 0.0027(7)
C3 0.0139(8) 0.0237(10) 0.0192(9) -0.0004(7) -0.0002(7) -0.0066(7)
C4 0.0109(7) 0.0240(10) 0.0239(10) 0.0008(8) 0.0021(7) -0.0035(7)
C5 0.0207(9) 0.0186(9) 0.0183(9) -0.0011(7) -0.0046(7) 0.0009(7)
C6 0.0152(8) 0.0140(8) 0.0182(9) 0.0015(7) 0.0026(7) -0.0007(6)
C7 0.0140(8) 0.0202(9) 0.0166(8) -0.0067(7) 0.0005(6) -0.0007(7)
C8 0.0207(9) 0.0243(10) 0.0168(9) 0.0026(8) -0.0013(7) 0.0021(8)
C10 0.0143(7) 0.0106(7) 0.0121(7) -0.0012(6) 0.0009(6) -0.0004(6)
C11 0.0210(9) 0.0116(7) 0.0191(9) 0.0008(7) 0.0051(7) 0.0010(6)
C12 0.0238(9) 0.0105(7) 0.0197(9) 0.0004(6) 0.0041(7) 0.0012(7)
C13 0.0166(8) 0.0108(7) 0.0159(8) -0.0021(6) -0.0001(6) 0.0002(6)
C14 0.0129(7) 0.0109(7) 0.0149(8) -0.0033(6) -0.0008(6) 0.0006(6)
C15 0.0113(7) 0.0134(7) 0.0160(8) -0.0038(6) -0.0004(6) 0.0012(6)
C16 0.0128(7) 0.0142(8) 0.0167(8) -0.0042(6) 0.0020(6) 0.0001(6)
C17 0.0119(7) 0.0130(7) 0.0143(8) -0.0019(6) 0.0017(6) -0.0009(6)
C18 0.0109(7) 0.0107(7) 0.0129(7) -0.0020(6) 0.0003(6) -0.0013(5)
C19 0.0106(7) 0.0099(7) 0.0139(7) -0.0016(6) 0.0005(6) -0.0005(5)
C20 0.0140(7) 0.0108(7) 0.0189(8) 0.0004(6) 0.0053(6) 0.0003(6)
C21 0.0182(9) 0.0184(9) 0.0194(9) 0.0036(7) 0.0026(7) -0.0015(7)
C22 0.0238(10) 0.0223(10) 0.0206(10) 0.0048(8) 0.0049(8) 0.0035(8)
C23 0.0259(10) 0.0180(9) 0.0269(11) 0.0070(8) 0.0137(9) 0.0062(8)
C24 0.0232(10) 0.0124(8) 0.0337(12) 0.0022(8) 0.0152(9) 0.0002(7)
C25 0.0147(8) 0.0120(7) 0.0281(10) -0.0005(7) 0.0075(7) -0.0015(6)
C30 0.0108(7) 0.0142(7) 0.0169(8) -0.0053(6) 0.0016(6) -0.0023(6)
C31 0.0165(8) 0.0137(8) 0.0178(9) -0.0028(6) -0.0020(7) -0.0004(6)
C32 0.0180(9) 0.0191(9) 0.0219(10) -0.0016(8) -0.0053(7) -0.0008(7)
C33 0.0174(9) 0.0299(11) 0.0221(10) -0.0106(9) -0.0026(7) -0.0050(8)
C34 0.0207(10) 0.0325(13) 0.0423(15) -0.0259(12) -0.0080(10) 0.0010(9)
C35 0.0171(9) 0.0241(10) 0.0379(14) -0.0204(10) -0.0044(9) 0.0030(8)
C40 0.0114(7) 0.0133(7) 0.0146(8) -0.0018(6) -0.0005(6) 0.0001(6)
C41 0.0147(8) 0.0155(8) 0.0161(8) -0.0038(6) -0.0012(6) -0.0017(6)
C42 0.0166(8) 0.0167(8) 0.0178(9) -0.0024(7) -0.0020(7) -0.0039(6)
C43 0.0138(7) 0.0173(8) 0.0164(8) 0.0014(7) -0.0021(6) -0.0047(6)
C44 0.0111(7) 0.0153(8) 0.0143(8) 0.0007(6) -0.0003(6) -0.0016(6)
C45 0.0104(7) 0.0196(8) 0.0172(8) 0.0013(7) 0.0001(6) -0.0013(6)
C46 0.0118(7) 0.0204(9) 0.0222(10) -0.0042(7) 0.0035(7) 0.0003(7)
C47 0.0127(7) 0.0165(8) 0.0214(9) -0.0043(7) 0.0036(7) -0.0006(6)
C48 0.0095(7) 0.0133(7) 0.0156(8) -0.0027(6) 0.0007(6) -0.0011(5)
C49 0.0109(7) 0.0119(7) 0.0126(7) -0.0003(6) -0.0007(6) -0.0011(5)
C50 0.0142(7) 0.0115(7) 0.0159(8) -0.0013(6) 0.0017(6) -0.0006(6)
C51 0.0193(8) 0.0140(8) 0.0148(8) -0.0006(6) 0.0020(6) -0.0037(6)
C52 0.0284(11) 0.0201(9) 0.0140(8) 0.0033(7) 0.0037(8) -0.0029(8)
C53 0.0272(11) 0.0237(10) 0.0168(9) 0.0019(8) -0.0027(8) 0.0003(8)
C54 0.0181(9) 0.0243(10) 0.0204(9) -0.0008(8) -0.0047(7) -0.0017(8)
C55 0.0129(8) 0.0184(8) 0.0183(9) -0.0001(7) -0.0009(6) -0.0014(6)
C60 0.0119(7) 0.0114(7) 0.0170(8) -0.0009(6) 0.0021(6) 0.0003(6)
C61 0.0266(10) 0.0163(8) 0.0163(9) 0.0009(7) -0.0035(8) -0.0010(7)
C62 0.0248(10) 0.0178(9) 0.0245(10) 0.0047(8) -0.0042(8) 0.0007(8)
C63 0.0205(9) 0.0140(8) 0.0288(11) 0.0028(8) 0.0029(8) 0.0028(7)
C64 0.0307(11) 0.0130(8) 0.0280(11) -0.0058(8) -0.0027(9) 0.0040(8)
C65 0.0246(10) 0.0137(8) 0.0209(9) -0.0036(7) -0.0028(8) 0.0038(7)
C70 0.0285(13) 0.0450(16) 0.0288(13) -0.0040(12) -0.0033(10) 0.0027(12)
C71 0.0345(15) 0.062(2) 0.0266(13) 0.0037(14) -0.0003(11) -0.0001(15)
C72 0.0345(15) 0.0460(18) 0.0421(17) 0.0104(14) -0.0159(13) -0.0055(13)
Cl1 0.0169(2) 0.00977(17) 0.0345(3) -0.00133(18) 0.00977(19) -0.00161(14)
F1 0.0540(13) 0.0565(14) 0.0484(13) -0.0157(11) -0.0006(11) 0.0124(11)
P1 0.00972(18) 0.00942(18) 0.0145(2) -0.00180(15) 0.00229(15) -0.00095(14)
P2 0.00973(18) 0.01029(18) 0.0134(2) -0.00167(15) 0.00130(15) -0.00067(14)
Rh1 0.00906(5) 0.00846(5) 0.01263(6) -0.00121(4) 0.00155(4) -0.00066(4)
Si1 0.0115(2) 0.0098(2) 0.0121(2) -0.00091(17) 0.00083(17) -0.00024(16)
Si2 0.0108(2) 0.0135(2) 0.0127(2) -0.00244(18) 0.00044(17) -0.00075(17)

loop_
_atom_type_symbol
_atom_type_description
_atom_type_scat_dispersion_real
_atom_type_scat_dispersion_imag
_atom_type_scat_source
C C 0.0033 0.0016 'International Tables Vol C Tables 4.2.6.8 and 6.1.1.4'
H H 0.0000 0.0000 'International Tables Vol C Tables 4.2.6.8 and 6.1.1.4'
Cl Cl 0.1484 0.1585 'International Tables Vol C Tables 4.2.6.8 and 6.1.1.4'
F F 0.0171 0.0103 'International Tables Vol C Tables 4.2.6.8 and 6.1.1.4'
P P 0.1023 0.0942 'International Tables Vol C Tables 4.2.6.8 and 6.1.1.4'
Rh Rh -1.1178 0.9187 'International Tables Vol C Tables 4.2.6.8 and 6.1.1.4'
Si Si 0.0817 0.0704 'International Tables Vol C Tables 4.2.6.8 and 6.1.1.4'

loop_
_geom_angle_atom_site_label_1
_geom_angle_atom_site_label_2
_geom_angle_atom_site_label_3
_geom_angle
_geom_angle_site_symmetry_1
_geom_angle_site_symmetry_3
C13 C1 C2 104.28(17) . .
C13 C1 H1A 110.9 . .
C2 C1 H1A 110.9 . .
C13 C1 H1B 110.9 . .
C2 C1 H1B 110.9 . .
H1A C1 H1B 108.9 . .
C15 C2 C1 104.58(17) . .
C15 C2 H2A 110.8 . .
C1 C2 H2A 110.8 . .
C15 C2 H2B 110.8 . .
C1 C2 H2B 110.8 . .
H2A C2 H2B 108.9 . .
C43 C3 C4 104.87(17) . .
C43 C3 H3A 110.8 . .
C4 C3 H3A 110.8 . .
C43 C3 H3B 110.8 . .
C4 C3 H3B 110.8 . .
H3A C3 H3B 108.8 . .
C45 C4 C3 105.09(17) . .
C45 C4 H4A 110.7 . .
C3 C4 H4A 110.7 . .
C45 C4 H4B 110.7 . .
C3 C4 H4B 110.7 . .
H4A C4 H4B 108.8 . .
Si1 C5 H5A 109.5 . .
Si1 C5 H5B 109.5 . .
H5A C5 H5B 109.5 . .
Si1 C5 H5C 109.5 . .
H5A C5 H5C 109.5 . .
H5B C5 H5C 109.5 . .
Si1 C6 H6A 109.5 . .
Si1 C6 H6B 109.5 . .
H6A C6 H6B 109.5 . .
Si1 C6 H6C 109.5 . .
H6A C6 H6C 109.5 . .
H6B C6 H6C 109.5 . .
Si2 C7 H7A 109.5 . .
Si2 C7 H7B 109.5 . .
H7A C7 H7B 109.5 . .
Si2 C7 H7C 109.5 . .
H7A C7 H7C 109.5 . .
H7B C7 H7C 109.5 . .
Si2 C8 H8A 109.5 . .
Si2 C8 H8B 109.5 . .
H8A C8 H8B 109.5 . .
Si2 C8 H8C 109.5 . .
H8A C8 H8C 109.5 . .
H8B C8 H8C 109.5 . .
C11 C10 C19 116.68(17) . .
C11 C10 Si1 115.41(14) . .
C19 C10 Si1 127.91(14) . .
C10 C11 C12 125.3(2) . .
C10 C11 H11 117.3 . .
C12 C11 H11 117.3 . .
C13 C12 C11 117.90(19) . .
C13 C12 H12 121.0 . .
C11 C12 H12 121.0 . .
C12 C13 C14 118.56(18) . .
C12 C13 C1 131.90(19) . .
C14 C13 C1 109.50(18) . .
C13 C14 C19 124.29(18) . .
C13 C14 C15 111.01(17) . .
C19 C14 C15 124.70(18) . .
C16 C15 C14 119.09(18) . .
C16 C15 C2 131.59(19) . .
C14 C15 C2 109.28(18) . .
C15 C16 C17 118.13(18) . .
C15 C16 H16 120.9 . .
C17 C16 H16 120.9 . .
C18 C17 C16 123.34(18) . .
C18 C17 H17 118.3 . .
C16 C17 H17 118.3 . .
C17 C18 C19 119.78(17) . .
C17 C18 P1 119.01(14) . .
C19 C18 P1 120.64(14) . .
C14 C19 C10 117.14(17) . .
C14 C19 C18 114.85(17) . .
C10 C19 C18 128.01(17) . .
C25 C20 C21 118.9(2) . .
C25 C20 P1 123.73(18) . .
C21 C20 P1 117.34(15) . .
C22 C21 C20 121.0(2) . .
C22 C21 H21 119.5 . .
C20 C21 H21 119.5 . .
C21 C22 C23 119.8(2) . .
C21 C22 H22 120.1 . .
C23 C22 H22 120.1 . .
C24 C23 C22 119.5(2) . .
C24 C23 H23 120.2 . .
C22 C23 H23 120.2 . .
C23 C24 C25 121.0(2) . .
C23 C24 H24 119.5 . .
C25 C24 H24 119.5 . .
C20 C25 C24 119.7(2) . .
C20 C25 H25 120.1 . .
C24 C25 H25 120.1 . .
C35 C30 C31 118.04(19) . .
C35 C30 P1 120.91(16) . .
C31 C30 P1 120.90(15) . .
C32 C31 C30 121.17(19) . .
C32 C31 H31 119.4 . .
C30 C31 H31 119.4 . .
C33 C32 C31 120.2(2) . .
C33 C32 H32 119.9 . .
C31 C32 H32 119.9 . .
C32 C33 C34 119.3(2) . .
C32 C33 H33 120.3 . .
C34 C33 H33 120.3 . .
C33 C34 C35 121.0(2) . .
C33 C34 H34 119.5 . .
C35 C34 H34 119.5 . .
C34 C35 C30 120.2(2) . .
C34 C35 H35 119.9 . .
C30 C35 H35 119.9 . .
C41 C40 C49 116.74(17) . .
C41 C40 Si2 118.25(15) . .
C49 C40 Si2 124.36(14) . .
C40 C41 C42 125.17(19) . .
C40 C41 H41 117.4 . .
C42 C41 H41 117.4 . .
C43 C42 C41 118.06(19) . .
C43 C42 H42 121.0 . .
C41 C42 H42 121.0 . .
C42 C43 C44 118.58(18) . .
C42 C43 C3 132.18(19) . .
C44 C43 C3 109.23(19) . .
C45 C44 C43 111.34(18) . .
C45 C44 C49 124.63(19) . .
C43 C44 C49 124.02(19) . .
C46 C45 C44 118.86(18) . .
C46 C45 C4 131.8(2) . .
C44 C45 C4 109.38(19) . .
C45 C46 C47 117.94(19) . .
C45 C46 H46 121.0 . .
C47 C46 H46 121.0 . .
C48 C47 C46 123.86(19) . .
C48 C47 H47 118.1 . .
C46 C47 H47 118.1 . .
C47 C48 C49 119.22(17) . .
C47 C48 P2 116.19(15) . .
C49 C48 P2 124.48(14) . .
C44 C49 C48 115.30(17) . .
C44 C49 C40 116.95(17) . .
C48 C49 C40 127.75(17) . .
C51 C50 C55 119.0(2) . .
C51 C50 P2 123.80(16) . .
C55 C50 P2 117.24(15) . .
C52 C51 C50 119.9(2) . .
C52 C51 H51 120.1 . .
C50 C51 H51 120.1 . .
C53 C52 C51 121.1(2) . .
C53 C52 H52 119.4 . .
C51 C52 H52 119.4 . .
C52 C53 C54 119.1(2) . .
C52 C53 H53 120.4 . .
C54 C53 H53 120.4 . .
C55 C54 C53 120.1(2) . .
C55 C54 H54 119.9 . .
C53 C54 H54 119.9 . .
C54 C55 C50 120.7(2) . .
C54 C55 H55 119.7 . .
C50 C55 H55 119.7 . .
C65 C60 C61 118.38(19) . .
C65 C60 P2 123.32(16) . .
C61 C60 P2 118.29(16) . .
C62 C61 C60 120.6(2) . .
C62 C61 H61 119.7 . .
C60 C61 H61 119.7 . .
C61 C62 C63 120.7(2) . .
C61 C62 H62 119.7 . .
C63 C62 H62 119.7 . .
C64 C63 C62 119.3(2) . .
C64 C63 H63 120.4 . .
C62 C63 H63 120.4 . .
C63 C64 C65 120.4(2) . .
C63 C64 H64 119.8 . .
C65 C64 H64 119.8 . .
C60 C65 C64 120.6(2) . .
C60 C65 H65 119.7 . .
C64 C65 H65 119.7 . .
F1 C70 C70 117.73(18) . 3_656
F1 C70 C71 120.9(3) . .
C70 C70 C71 121.4(2) 3_656 .
C70 C71 C72 117.9(3) . .
C70 C71 H71 121.0 . .
C72 C71 H71 121.0 . .
C72 C72 C71 120.7(2) 3_656 .
C72 C72 H72 119.7 3_656 .
C71 C72 H72 119.7 . .
C18 P1 C20 102.64(9) . .
C18 P1 C30 100.64(9) . .
C20 P1 C30 106.78(10) . .
C18 P1 Rh1 122.10(6) . .
C20 P1 Rh1 109.82(7) . .
C30 P1 Rh1 113.40(7) . .
C50 P2 C48 104.96(9) . .
C50 P2 C60 102.19(9) . .
C48 P2 C60 100.24(9) . .
C50 P2 Rh1 106.66(7) . .
C48 P2 Rh1 124.71(7) . .
C60 P2 Rh1 115.58(6) . .
Si2 Rh1 P1 99.268(19) . .
Si2 Rh1 Si1 85.08(2) . .
P1 Rh1 Si1 85.632(19) . .
Si2 Rh1 P2 88.094(19) . .
P1 Rh1 P2 172.364(19) . .
Si1 Rh1 P2 97.093(19) . .
Si2 Rh1 Cl1 129.78(2) . .
P1 Rh1 Cl1 86.726(18) . .
Si1 Rh1 Cl1 145.11(2) . .
P2 Rh1 Cl1 86.992(18) . .
C5 Si1 C6 103.91(10) . .
C5 Si1 C10 104.37(10) . .
C6 Si1 C10 103.89(9) . .
C5 Si1 Rh1 105.74(7) . .
C6 Si1 Rh1 119.43(7) . .
C10 Si1 Rh1 117.75(6) . .
C7 Si2 C40 104.23(9) . .
C7 Si2 C8 105.48(11) . .
C40 Si2 C8 103.83(10) . .
C7 Si2 Rh1 121.62(7) . .
C40 Si2 Rh1 118.43(7) . .
C8 Si2 Rh1 101.05(8) . .

loop_
_geom_bond_atom_site_label_1
_geom_bond_atom_site_label_2
_geom_bond_distance
_geom_bond_site_symmetry_2
C1 C13 1.511(3) .
C1 C2 1.555(3) .
C1 H1A 0.9900 .
C1 H1B 0.9900 .
C2 C15 1.510(3) .
C2 H2A 0.9900 .
C2 H2B 0.9900 .
C3 C43 1.514(3) .
C3 C4 1.553(3) .
C3 H3A 0.9900 .
C3 H3B 0.9900 .
C4 C45 1.510(3) .
C4 H4A 0.9900 .
C4 H4B 0.9900 .
C5 Si1 1.887(2) .
C5 H5A 0.9800 .
C5 H5B 0.9800 .
C5 H5C 0.9800 .
C6 Si1 1.897(2) .
C6 H6A 0.9800 .
C6 H6B 0.9800 .
C6 H6C 0.9800 .
C7 Si2 1.886(2) .
C7 H7A 0.9800 .
C7 H7B 0.9800 .
C7 H7C 0.9800 .
C8 Si2 1.901(2) .
C8 H8A 0.9800 .
C8 H8B 0.9800 .
C8 H8C 0.9800 .
C10 C11 1.395(3) .
C10 C19 1.436(3) .
C10 Si1 1.9087(19) .
C11 C12 1.414(3) .
C11 H11 0.9500 .
C12 C13 1.372(3) .
C12 H12 0.9500 .
C13 C14 1.408(3) .
C14 C19 1.412(3) .
C14 C15 1.414(3) .
C15 C16 1.367(3) .
C16 C17 1.416(3) .
C16 H16 0.9500 .
C17 C18 1.391(3) .
C17 H17 0.9500 .
C18 C19 1.437(3) .
C18 P1 1.8136(19) .
C20 C25 1.390(3) .
C20 C21 1.400(3) .
C20 P1 1.829(2) .
C21 C22 1.388(3) .
C21 H21 0.9500 .
C22 C23 1.391(4) .
C22 H22 0.9500 .
C23 C24 1.379(4) .
C23 H23 0.9500 .
C24 C25 1.401(3) .
C24 H24 0.9500 .
C25 H25 0.9500 .
C30 C35 1.398(3) .
C30 C31 1.399(3) .
C30 P1 1.844(2) .
C31 C32 1.393(3) .
C31 H31 0.9500 .
C32 C33 1.380(3) .
C32 H32 0.9500 .
C33 C34 1.382(4) .
C33 H33 0.9500 .
C34 C35 1.394(4) .
C34 H34 0.9500 .
C35 H35 0.9500 .
C40 C41 1.395(3) .
C40 C49 1.437(3) .
C40 Si2 1.896(2) .
C41 C42 1.418(3) .
C41 H41 0.9500 .
C42 C43 1.366(3) .
C42 H42 0.9500 .
C43 C44 1.416(3) .
C44 C45 1.412(3) .
C44 C49 1.417(3) .
C45 C46 1.374(3) .
C46 C47 1.416(3) .
C46 H46 0.9500 .
C47 C48 1.392(3) .
C47 H47 0.9500 .
C48 C49 1.432(3) .
C48 P2 1.8314(19) .
C50 C51 1.391(3) .
C50 C55 1.403(3) .
C50 P2 1.829(2) .
C51 C52 1.390(3) .
C51 H51 0.9500 .
C52 C53 1.387(4) .
C52 H52 0.9500 .
C53 C54 1.393(3) .
C53 H53 0.9500 .
C54 C55 1.386(3) .
C54 H54 0.9500 .
C55 H55 0.9500 .
C60 C65 1.394(3) .
C60 C61 1.398(3) .
C60 P2 1.842(2) .
C61 C62 1.384(3) .
C61 H61 0.9500 .
C62 C63 1.389(4) .
C62 H62 0.9500 .
C63 C64 1.379(4) .
C63 H63 0.9500 .
C64 C65 1.394(3) .
C64 H64 0.9500 .
C65 H65 0.9500 .
C70 F1 1.358(4) .
C70 C70 1.365(6) 3_656
C70 C71 1.371(5) .
C71 C72 1.383(6) .
C71 H71 0.9500 .
C72 C72 1.380(8) 3_656
C72 H72 0.9500 .
Cl1 Rh1 2.4441(5) .
P1 Rh1 2.3147(5) .
P2 Rh1 2.3430(5) .
Rh1 Si2 2.2931(6) .
Rh1 Si1 2.3262(6) .
